data_2221328
loop_
_publ_author_name
'Yamin, Bohari M.'
'Othman, Eliyanti A.'

_publ_section_title
;
 3-Methyl-2-propionamidobutanoic acid
;
_journal_coeditor_code DN2429
_journal_issue 4
_journal_name_full 'Acta Crystallographica Section E'
_journal_page_first o662
_journal_paper_doi 10.1107/S1600536809007119
_journal_volume 65
_journal_year 2009
_chemical_formula_iupac 'C8 H15 N O3'
_chemical_formula_moiety 'C8 H15 N O3'
_chemical_formula_sum 'C8 H15 N O3'
_chemical_formula_weight 173.21
_chemical_melting_point 475.5
_chemical_name_common '3-Methyl-2-propionamidobutanoic acid'
_chemical_name_systematic
;
3-Methyl-2-propionamidobutanoic acid
;
_space_group_IT_number 14
_symmetry_cell_setting monoclinic
_symmetry_space_group_name_Hall '-P 2ybc'
_symmetry_space_group_name_H-M 'P 1 21/c 1'
_atom_sites_solution_hydrogens geom
_atom_sites_solution_primary direct
_atom_sites_solution_secondary difmap
_audit_creation_method SHELXL-97
_cell_angle_alpha 90.00
_cell_angle_beta 103.123(6)
_cell_angle_gamma 90.00
_cell_formula_units_Z 4
_cell_length_a 9.477(3)
_cell_length_b 8.633(2)
_cell_length_c 12.766(3)
_cell_measurement_reflns_used 1183
_cell_measurement_temperature 298(2)
_cell_measurement_theta_max 25.5
_cell_measurement_theta_min 2.2
_cell_volume 1017.2(5)
_computing_cell_refinement 'SAINT (Bruker, 2000)'
_computing_data_collection 'SMART (Bruker, 2000)'
_computing_data_reduction 'SAINT (Bruker, 2000)'
_computing_molecular_graphics
;
ORTEPIII (Burnett & Johnson, 1996), ORTEP-3 for Windows (Farrugia,
1997)
and PLATON (Spek, 2009)
;
_computing_publication_material
;
SHELXL97 (Sheldrick, 2008), PARST (Nardelli, 1995) and PLATON
(Spek, 2009)
;
_computing_structure_refinement 'SHELXL97 (Sheldrick, 2008)'
_computing_structure_solution 'SHELXS97 (Sheldrick, 2008)'
_diffrn_ambient_temperature 298(2)
_diffrn_detector_area_resol_mean 83.66
_diffrn_measured_fraction_theta_full 0.99
_diffrn_measured_fraction_theta_max 0.99
_diffrn_measurement_device_type
;
Bruker SMART APEX CCD area-detector
;
_diffrn_measurement_method \w
_diffrn_radiation_monochromator graphite
_diffrn_radiation_source 'fine-focus sealed tube'
_diffrn_radiation_type MoK\a
_diffrn_radiation_wavelength 0.71073
_diffrn_reflns_av_R_equivalents 0.0244
_diffrn_reflns_av_sigmaI/netI 0.0300
_diffrn_reflns_limit_h_max 11
_diffrn_reflns_limit_h_min -10
_diffrn_reflns_limit_k_max 10
_diffrn_reflns_limit_k_min -10
_diffrn_reflns_limit_l_max 8
_diffrn_reflns_limit_l_min -15
_diffrn_reflns_number 5313
_diffrn_reflns_theta_full 25.5
_diffrn_reflns_theta_max 25.5
_diffrn_reflns_theta_min 2.2
_diffrn_standards_decay_% 0
_diffrn_standards_interval_count 0
_diffrn_standards_interval_time 0
_diffrn_standards_number 0
_exptl_absorpt_coefficient_mu 0.086
_exptl_absorpt_correction_T_max 0.984
_exptl_absorpt_correction_T_min 0.959
_exptl_absorpt_correction_type multi-scan
_exptl_absorpt_process_details '(SADABS; Bruker, 2000)'
_exptl_crystal_colour colourless
_exptl_crystal_density_diffrn 1.131
_exptl_crystal_density_method 'not measured'
_exptl_crystal_description block
_exptl_crystal_F_000 376
_exptl_crystal_size_max 0.49
_exptl_crystal_size_mid 0.33
_exptl_crystal_size_min 0.18
_refine_diff_density_max 0.24
_refine_diff_density_min -0.15
_refine_ls_extinction_method none
_refine_ls_goodness_of_fit_ref 1.04
_refine_ls_hydrogen_treatment mixed
_refine_ls_matrix_type full
_refine_ls_number_parameters 117
_refine_ls_number_reflns 1887
_refine_ls_number_restraints 2
_refine_ls_restrained_S_all 1.04
_refine_ls_R_factor_all 0.090
_refine_ls_R_factor_gt 0.059
_refine_ls_shift/su_max 0.001
_refine_ls_shift/su_max_lt 0.001
_refine_ls_shift/su_mean 0.000
_refine_ls_structure_factor_coef Fsqd
_refine_ls_weighting_details 'calc w=1/[\s^2^(Fo^2^)+(0.0815P)^2^+0.2058P] where P=(Fo^2^+2Fc^2^)/3'
_refine_ls_weighting_scheme calc
_refine_ls_wR_factor_gt 0.152
_refine_ls_wR_factor_ref 0.167
_reflns_number_gt 1262
_reflns_number_total 1887
_reflns_threshold_expression I>2\s(I)
_cod_data_source_file dn2429.cif
_cod_data_source_block I
_cod_depositor_comments
;
The following automatic conversions were performed:
'_symmetry_cell_setting' value 'Monoclinic' changed to 'monoclinic'
according to '/home/saulius/struct/CIF-dictionaries/cif_core.dic'
dictionary named 'cif_core.dic' version 2.4.1 from 2010-06-29.

Automatic conversion script
Id: cif_fix_enum 1527 2010-12-29 10:47:43Z saulius 

The following automatic conversions were performed:

'_symmetry_cell_setting' value 'Monoclinic' changed to 'monoclinic'
according to /home/saulius/struct/CIF-dictionaries/cif_core.dic
dictionary named 'cif_core.dic' version 2.4.1 from 2010-06-29.

Automatic conversion script
Id: cif_fix_values 1715 2011-07-08 13:25:40Z adriana 
;
_cod_original_sg_symbol_H-M 'P 21/c'
_cod_database_code 2221328
_cod_database_fobs_code 2221328

loop_
_symmetry_equiv_pos_as_xyz
'x, y, z'
'-x, y+1/2, -z+1/2'
'-x, -y, -z'
'x, -y-1/2, z-1/2'

loop_
_atom_site_type_symbol
_atom_site_label
_atom_site_fract_x
_atom_site_fract_y
_atom_site_fract_z
_atom_site_U_iso_or_equiv
_atom_site_adp_type
_atom_site_calc_flag
_atom_site_refinement_flags
_atom_site_occupancy
_atom_site_disorder_assembly
_atom_site_disorder_group
O O1 0.58011(17) 0.1690(2) -0.01032(13) 0.0706(6) Uani d . 1 . .
O O2 0.80400(19) 0.2599(2) 0.01281(15) 0.0808(6) Uani d D 1 . .
H H2C 0.775(3) 0.309(3) -0.0430(16) 0.115(12) Uiso d D 1 . .
O O3 0.7243(2) 0.0786(2) 0.33764(14) 0.0835(6) Uani d . 1 . .
N N1 0.6507(2) -0.0073(2) 0.17012(15) 0.0523(5) Uani d D 1 . .
H H1D 0.5834(18) -0.050(2) 0.1230(15) 0.058(7) Uiso d D 1 . .
C C1 0.3968(4) 0.0265(4) 0.3214(3) 0.1079(12) Uani d . 1 . .
H H1A 0.3188 -0.0340 0.3366 0.162 Uiso calc R 1 . .
H H1B 0.3602 0.0928 0.2610 0.162 Uiso calc R 1 . .
H H1C 0.4390 0.0884 0.3830 0.162 Uiso calc R 1 . .
C C2 0.5071(3) -0.0769(3) 0.2963(2) 0.0776(8) Uani d . 1 . .
H H2A 0.4623 -0.1411 0.2354 0.093 Uiso calc R 1 . .
H H2B 0.5414 -0.1449 0.3572 0.093 Uiso calc R 1 . .
C C3 0.6357(3) 0.0049(3) 0.27028(19) 0.0573(6) Uani d . 1 . .
C C4 0.7670(2) 0.0664(3) 0.13158(16) 0.0509(6) Uani d . 1 . .
H H4A 0.8199 0.1331 0.1894 0.061 Uiso calc R 1 . .
C C5 0.8765(3) -0.0509(3) 0.1042(2) 0.0684(7) Uani d . 1 . .
H H5A 0.9512 0.0083 0.0797 0.082 Uiso calc R 1 . .
C C6 0.9513(3) -0.1423(4) 0.2037(3) 0.1062(11) Uani d . 1 . .
H H6A 1.0190 -0.2138 0.1847 0.159 Uiso calc R 1 . .
H H6B 0.8802 -0.1983 0.2313 0.159 Uiso calc R 1 . .
H H6C 1.0020 -0.0721 0.2576 0.159 Uiso calc R 1 . .
C C7 0.8066(3) -0.1595(4) 0.0136(3) 0.0905(9) Uani d . 1 . .
H H7A 0.8782 -0.2296 -0.0012 0.136 Uiso calc R 1 . .
H H7B 0.7664 -0.1002 -0.0498 0.136 Uiso calc R 1 . .
H H7C 0.7309 -0.2173 0.0345 0.136 Uiso calc R 1 . .
C C8 0.7047(2) 0.1683(2) 0.03739(16) 0.0517(6) Uani d . 1 . .

loop_
_atom_site_aniso_label
_atom_site_aniso_U_11
_atom_site_aniso_U_22
_atom_site_aniso_U_33
_atom_site_aniso_U_12
_atom_site_aniso_U_13
_atom_site_aniso_U_23
O1 0.0574(11) 0.0732(12) 0.0697(11) -0.0047(8) -0.0100(8) 0.0117(8)
O2 0.0616(11) 0.1039(14) 0.0740(13) -0.0103(10) 0.0094(9) 0.0375(11)
O3 0.1026(15) 0.0943(14) 0.0564(11) -0.0129(11) 0.0237(10) -0.0233(10)
N1 0.0491(11) 0.0648(12) 0.0422(10) -0.0072(9) 0.0087(8) -0.0021(9)
C1 0.088(2) 0.088(2) 0.162(4) -0.0066(18) 0.057(2) 0.001(2)
C2 0.097(2) 0.0680(17) 0.0806(18) 0.0026(15) 0.0463(16) 0.0076(13)
C3 0.0682(15) 0.0526(13) 0.0538(14) 0.0077(12) 0.0194(12) -0.0015(11)
C4 0.0442(12) 0.0609(13) 0.0444(12) -0.0073(10) 0.0035(9) 0.0038(10)
C5 0.0495(13) 0.0817(17) 0.0755(17) 0.0093(12) 0.0172(12) 0.0186(14)
C6 0.082(2) 0.123(3) 0.110(2) 0.036(2) 0.0132(17) 0.040(2)
C7 0.091(2) 0.087(2) 0.101(2) 0.0129(17) 0.0370(17) -0.0154(17)
C8 0.0533(13) 0.0564(13) 0.0438(12) -0.0049(11) 0.0077(10) -0.0016(10)

loop_
_atom_type_symbol
_atom_type_description
_atom_type_scat_dispersion_real
_atom_type_scat_dispersion_imag
_atom_type_scat_source
C C 0.0033 0.0016 'International Tables Vol C Tables 4.2.6.8 and 6.1.1.4'
H H 0.0000 0.0000 'International Tables Vol C Tables 4.2.6.8 and 6.1.1.4'
N N 0.0061 0.0033 'International Tables Vol C Tables 4.2.6.8 and 6.1.1.4'
O O 0.0106 0.0060 'International Tables Vol C Tables 4.2.6.8 and 6.1.1.4'

loop_
_geom_angle_atom_site_label_1
_geom_angle_atom_site_label_2
_geom_angle_atom_site_label_3
_geom_angle_site_symmetry_1
_geom_angle_site_symmetry_3
_geom_angle
_geom_angle_publ_flag
C8 O2 H2C . . 114(2) ?
C3 N1 C4 . . 123.30(19) ?
C3 N1 H1D . . 119.2(16) ?
C4 N1 H1D . . 117.0(16) ?
C2 C1 H1A . . 109.5 ?
C2 C1 H1B . . 109.5 ?
H1A C1 H1B . . 109.5 ?
C2 C1 H1C . . 109.5 ?
H1A C1 H1C . . 109.5 ?
H1B C1 H1C . . 109.5 ?
C1 C2 C3 . . 114.5(2) ?
C1 C2 H2A . . 108.6 ?
C3 C2 H2A . . 108.6 ?
C1 C2 H2B . . 108.6 ?
C3 C2 H2B . . 108.6 ?
H2A C2 H2B . . 107.6 ?
O3 C3 N1 . . 120.7(2) ?
O3 C3 C2 . . 122.9(2) ?
N1 C3 C2 . . 116.4(2) ?
N1 C4 C8 . . 109.76(17) ?
N1 C4 C5 . . 112.93(19) ?
C8 C4 C5 . . 111.44(18) ?
N1 C4 H4A . . 107.5 ?
C8 C4 H4A . . 107.5 ?
C5 C4 H4A . . 107.5 ?
C7 C5 C6 . . 110.8(3) ?
C7 C5 C4 . . 112.18(19) ?
C6 C5 C4 . . 111.1(2) ?
C7 C5 H5A . . 107.5 ?
C6 C5 H5A . . 107.5 ?
C4 C5 H5A . . 107.5 ?
C5 C6 H6A . . 109.5 ?
C5 C6 H6B . . 109.5 ?
H6A C6 H6B . . 109.5 ?
C5 C6 H6C . . 109.5 ?
H6A C6 H6C . . 109.5 ?
H6B C6 H6C . . 109.5 ?
C5 C7 H7A . . 109.5 ?
C5 C7 H7B . . 109.5 ?
H7A C7 H7B . . 109.5 ?
C5 C7 H7C . . 109.5 ?
H7A C7 H7C . . 109.5 ?
H7B C7 H7C . . 109.5 ?
O1 C8 O2 . . 123.3(2) ?
O1 C8 C4 . . 125.0(2) ?
O2 C8 C4 . . 111.72(19) ?

loop_
_geom_bond_atom_site_label_1
_geom_bond_atom_site_label_2
_geom_bond_site_symmetry_2
_geom_bond_distance
_geom_bond_publ_flag
O1 C8 . 1.200(2) ?
O2 C8 . 1.320(3) ?
O2 H2C . 0.821(10) ?
O3 C3 . 1.233(3) ?
N1 C3 . 1.322(3) ?
N1 C4 . 1.453(3) ?
N1 H1D . 0.855(10) ?
C1 C2 . 1.464(4) ?
C1 H1A . 0.9600 ?
C1 H1B . 0.9600 ?
C1 H1C . 0.9600 ?
C2 C3 . 1.509(3) ?
C2 H2A . 0.9700 ?
C2 H2B . 0.9700 ?
C4 C8 . 1.499(3) ?
C4 C5 . 1.546(3) ?
C4 H4A . 0.9800 ?
C5 C7 . 1.519(4) ?
C5 C6 . 1.526(4) ?
C5 H5A . 0.9800 ?
C6 H6A . 0.9600 ?
C6 H6B . 0.9600 ?
C6 H6C . 0.9600 ?
C7 H7A . 0.9600 ?
C7 H7B . 0.9600 ?
C7 H7C . 0.9600 ?

loop_
_geom_hbond_atom_site_label_D
_geom_hbond_atom_site_label_H
_geom_hbond_atom_site_label_A
_geom_hbond_site_symmetry_D
_geom_hbond_site_symmetry_H
_geom_hbond_site_symmetry_A
_geom_hbond_distance_DH
_geom_hbond_distance_HA
_geom_hbond_distance_DA
_geom_hbond_angle_DHA
_geom_hbond_publ_flag
N1 H1D O1 . . 3_655 0.855(18) 2.125(18) 2.978(3) 176.6(16) yes
O2 H2C O3 . . 4_565 0.82(2) 1.78(2) 2.598(3) 176(2) yes

loop_
_geom_torsion_atom_site_label_1
_geom_torsion_atom_site_label_2
_geom_torsion_atom_site_label_3
_geom_torsion_atom_site_label_4
_geom_torsion_site_symmetry_1
_geom_torsion_site_symmetry_2
_geom_torsion_site_symmetry_3
_geom_torsion_site_symmetry_4
_geom_torsion
_geom_torsion_publ_flag
C4 N1 C3 O3 . . . . -1.7(3) ?
C4 N1 C3 C2 . . . . 179.0(2) ?
C1 C2 C3 O3 . . . . 68.0(4) ?
C1 C2 C3 N1 . . . . -112.7(3) ?
C3 N1 C4 C8 . . . . -123.5(2) ?
C3 N1 C4 C5 . . . . 111.5(2) ?
N1 C4 C5 C7 . . . . 62.6(3) ?
C8 C4 C5 C7 . . . . -61.5(3) ?
N1 C4 C5 C6 . . . . -62.0(3) ?
C8 C4 C5 C6 . . . . 173.9(2) ?
N1 C4 C8 O1 . . . . -11.6(3) ?
C5 C4 C8 O1 . . . . 114.2(3) ?
N1 C4 C8 O2 . . . . 167.87(19) ?
C5 C4 C8 O2 . . . . -66.3(2) ?

loop_
_cod_related_entry_id
_cod_related_entry_database
_cod_related_entry_code
1 ChemSpider 3369297
